data_7230310
loop_
_publ_author_name
'Mondal, Pradip Kumar'
'Rao, Varun'
'Chopra, Deepak'

_publ_section_title
;
 Capturing the metastable state in the spontaneous and reversible
 single-crystal-to-single-crystal phase transition of riluzolium oxalate
;
_journal_issue 15
_journal_name_full CrystEngComm
_journal_page_first 2079
_journal_paper_doi 10.1039/C8CE00283E
_journal_volume 20
_journal_year 2018
_chemical_formula_sum 'C18 H12 F6 N4 O6 S2'
_chemical_formula_weight 558.44
_space_group_crystal_system monoclinic
_space_group_IT_number 9
_space_group_name_Hall 'C -2yc'
_space_group_name_H-M_alt 'C 1 c 1'
_symmetry_space_group_name_Hall 'C -2yc'
_symmetry_space_group_name_H-M 'C 1 c 1'
_atom_sites_solution_hydrogens mixed
_audit_creation_method SHELXL-2016/6
_audit_update_record
;
2017-11-20 deposited with the CCDC.
2018-03-19 downloaded from the CCDC.
;
_cell_angle_alpha 90
_cell_angle_beta 101.450(3)
_cell_angle_gamma 90
_cell_formula_units_Z 8
_cell_length_a 18.9397(12)
_cell_length_b 20.1917(12)
_cell_length_c 11.7038(7)
_cell_measurement_reflns_used 9978
_cell_measurement_temperature 170(2)
_cell_measurement_theta_max 29.84
_cell_measurement_theta_min 2.69
_cell_volume 4386.7(5)
_computing_cell_refinement 'Bruker SAINT'
_computing_data_collection 'Bruker APEX2'
_computing_data_reduction 'Bruker SAINT'
_computing_molecular_graphics 'Bruker SHELXTL'
_computing_publication_material 'Bruker SHELXTL'
_computing_structure_refinement 'SHELXL-2016/6 (Sheldrick, 2016)'
_computing_structure_solution 'SHELXS-97 (Sheldrick 2008)'
_diffrn_ambient_temperature 170(2)
_diffrn_measured_fraction_theta_full 1.000
_diffrn_measured_fraction_theta_max 0.996
_diffrn_measurement_device_type 'Bruker APEX-II CCD'
_diffrn_measurement_method '\f and \w scans'
_diffrn_radiation_type MoK\a
_diffrn_radiation_wavelength 0.71073
_diffrn_reflns_av_R_equivalents 0.0517
_diffrn_reflns_av_unetI/netI 0.0564
_diffrn_reflns_Laue_measured_fraction_full 1.000
_diffrn_reflns_Laue_measured_fraction_max 0.996
_diffrn_reflns_limit_h_max 25
_diffrn_reflns_limit_h_min -26
_diffrn_reflns_limit_k_max 28
_diffrn_reflns_limit_k_min -27
_diffrn_reflns_limit_l_max 16
_diffrn_reflns_limit_l_min -16
_diffrn_reflns_number 46121
_diffrn_reflns_point_group_measured_fraction_full 0.958
_diffrn_reflns_point_group_measured_fraction_max 0.923
_diffrn_reflns_theta_full 25.242
_diffrn_reflns_theta_max 30.247
_diffrn_reflns_theta_min 1.490
_exptl_absorpt_coefficient_mu 0.339
_exptl_absorpt_correction_T_max 0.8460
_exptl_absorpt_correction_T_min 0.6119
_exptl_absorpt_correction_type multi-scan
_exptl_absorpt_process_details 'SADABS 2014/4'
_exptl_crystal_density_diffrn 1.691
_exptl_crystal_description Plate
_exptl_crystal_F_000 2256
_exptl_crystal_size_max 0.450
_exptl_crystal_size_mid 0.190
_exptl_crystal_size_min 0.050
_refine_diff_density_max 0.433
_refine_diff_density_min -0.412
_refine_diff_density_rms 0.062
_refine_ls_extinction_method none
_refine_ls_goodness_of_fit_ref 1.060
_refine_ls_hydrogen_treatment mixed
_refine_ls_matrix_type full
_refine_ls_number_parameters 697
_refine_ls_number_reflns 12083
_refine_ls_number_restraints 2
_refine_ls_restrained_S_all 1.060
_refine_ls_R_factor_all 0.0705
_refine_ls_R_factor_gt 0.0485
_refine_ls_shift/su_max 0.000
_refine_ls_shift/su_mean 0.000
_refine_ls_structure_factor_coef Fsqd
_refine_ls_weighting_details 'w=1/[\s^2^(Fo^2^)+(0.0709P)^2^] where P=(Fo^2^+2Fc^2^)/3'
_refine_ls_weighting_scheme calc
_refine_ls_wR_factor_gt 0.1192
_refine_ls_wR_factor_ref 0.1336
_reflns_Friedel_coverage 0.852
_reflns_Friedel_fraction_full 0.916
_reflns_Friedel_fraction_max 0.850
_reflns_number_gt 9293
_reflns_number_total 12083
_reflns_threshold_expression 'I > 2\s(I)'
_cod_data_source_file c8ce00283e2.cif
_cod_data_source_block RZ-OA-170K
_cod_depositor_comments 'Adding full bibliography for 7230307--7230312.cif.'
_cod_database_code 7230310
_shelx_shelxl_version_number 2016/6
_shelx_space_group_comment
;
The symmetry employed for this shelxl refinement is uniquely defined
by the following loop, which should always be used as a source of
symmetry information in preference to the above space-group names.
They are only intended as comments.
;
_shelx_estimated_absorpt_t_min 0.862
_shelx_estimated_absorpt_t_max 0.983

loop_
_space_group_symop_operation_xyz
'x, y, z'
'x, -y, z+1/2'
'x+1/2, y+1/2, z'
'x+1/2, -y+1/2, z+1/2'

loop_
_atom_site_label
_atom_site_type_symbol
_atom_site_fract_x
_atom_site_fract_y
_atom_site_fract_z
_atom_site_U_iso_or_equiv
_atom_site_adp_type
_atom_site_occupancy
_atom_site_site_symmetry_order
_atom_site_calc_flag
_atom_site_refinement_flags_posn
_atom_site_refinement_flags_adp
S1 S 0.40830(6) 0.16192(5) 0.88200(8) 0.0314(2) Uani 1 1 d . .
F1 F 0.62443(17) 0.19942(17) 0.5184(3) 0.0610(8) Uani 1 1 d . .
F2 F 0.63867(17) 0.24887(15) 0.6829(3) 0.0509(7) Uani 1 1 d . .
F3 F 0.62923(18) 0.30534(18) 0.5263(3) 0.0701(10) Uani 1 1 d . .
O1 O 0.53420(18) 0.25859(17) 0.5612(3) 0.0485(9) Uani 1 1 d . .
N1 N 0.3412(2) 0.04670(17) 0.9113(3) 0.0298(8) Uani 1 1 d . .
H1A H 0.332(3) 0.001(3) 0.890(4) 0.038(13) Uiso 1 1 d . .
H1B H 0.342(2) 0.059(2) 0.969(4) 0.023(12) Uiso 1 1 d . .
N2 N 0.38396(19) 0.06336(16) 0.7408(3) 0.0248(7) Uani 1 1 d . .
H2 H 0.358(4) 0.023(3) 0.706(6) 0.08(2) Uiso 1 1 d . .
C1 C 0.3737(2) 0.08285(17) 0.8445(3) 0.0231(7) Uani 1 1 d . .
C2 C 0.4220(2) 0.10841(19) 0.6871(3) 0.0255(8) Uani 1 1 d . .
C3 C 0.4415(3) 0.0998(2) 0.5792(3) 0.0345(9) Uani 1 1 d . .
H3 H 0.428970 0.060690 0.534654 0.041 Uiso 1 1 calc R U
C4 C 0.4797(3) 0.1502(3) 0.5394(4) 0.0401(11) Uani 1 1 d . .
H4A H 0.493557 0.146235 0.466079 0.048 Uiso 1 1 calc R U
C5 C 0.4977(2) 0.2062(2) 0.6059(4) 0.0374(10) Uani 1 1 d . .
C6 C 0.4786(2) 0.2161(2) 0.7115(4) 0.0361(9) Uani 1 1 d . .
H6A H 0.490809 0.255746 0.754732 0.043 Uiso 1 1 calc R U
C7 C 0.4404(2) 0.1655(2) 0.7527(3) 0.0279(8) Uani 1 1 d . .
C8 C 0.6055(3) 0.2523(3) 0.5728(5) 0.0467(12) Uani 1 1 d . .
S2 S 0.26486(6) 0.42329(5) 0.00540(8) 0.0281(2) Uani 1 1 d . .
F4 F 0.0342(2) 0.4979(3) 0.3366(5) 0.1021(15) Uani 1 1 d . .
F5 F 0.0335(2) 0.5261(2) 0.1661(4) 0.0898(14) Uani 1 1 d . .
F6 F 0.0393(2) 0.6009(2) 0.2957(4) 0.0829(12) Uani 1 1 d . .
O10 O 0.13343(18) 0.54070(17) 0.2982(3) 0.0453(9) Uani 1 1 d . .
N3 N 0.31614(19) 0.30115(16) -0.0192(3) 0.0273(7) Uani 1 1 d . .
H3A H 0.326(3) 0.259(2) 0.008(4) 0.033(12) Uiso 1 1 d . .
H3B H 0.330(3) 0.322(3) -0.099(4) 0.045(14) Uiso 1 1 d . .
N4 N 0.27569(18) 0.32740(16) 0.1513(3) 0.0242(7) Uani 1 1 d . .
H4 H 0.291(3) 0.287(3) 0.178(4) 0.037(13) Uiso 1 1 d . .
C13 C 0.2887(2) 0.34260(18) 0.0459(3) 0.0217(7) Uani 1 1 d . .
C14 C 0.2401(2) 0.37721(19) 0.1998(3) 0.0241(7) Uani 1 1 d . .
C15 C 0.2159(3) 0.3746(2) 0.3038(3) 0.0347(10) Uani 1 1 d . .
H15 H 0.224144 0.336602 0.352570 0.042 Uiso 1 1 calc R U
C16 C 0.1790(3) 0.4293(2) 0.3347(4) 0.0378(10) Uani 1 1 d . .
H16 H 0.161100 0.428732 0.405001 0.045 Uiso 1 1 calc R U
C17 C 0.1684(2) 0.4845(2) 0.2630(4) 0.0339(9) Uani 1 1 d . .
C18 C 0.1938(2) 0.4888(2) 0.1618(4) 0.0322(9) Uani 1 1 d . .
H18 H 0.187312 0.527595 0.115003 0.039 Uiso 1 1 calc R U
C19 C 0.2296(2) 0.4338(2) 0.1309(3) 0.0257(8) Uani 1 1 d . .
C20 C 0.0618(3) 0.5407(3) 0.2740(6) 0.0603(16) Uani 1 1 d . .
S3 S 0.23405(6) 0.08886(5) 0.49493(8) 0.0295(2) Uani 1 1 d . .
F7 F 0.1265(2) -0.10302(14) 0.7244(3) 0.0623(9) Uani 1 1 d . .
F8 F 0.0337(2) -0.09916(19) 0.8017(3) 0.0760(11) Uani 1 1 d . .
F9 F 0.03228(19) -0.0531(2) 0.6365(3) 0.0776(11) Uani 1 1 d . .
O11 O 0.0947(2) -0.01073(17) 0.8017(3) 0.0493(9) Uani 1 1 d . .
N5 N 0.3006(2) 0.20472(18) 0.4741(3) 0.0279(7) Uani 1 1 d . .
H5A H 0.309(3) 0.242(3) 0.495(4) 0.030(12) Uiso 1 1 d . .
H5B H 0.309(3) 0.186(3) 0.400(5) 0.045(14) Uiso 1 1 d . .
N6 N 0.25778(18) 0.18343(16) 0.6439(3) 0.0240(6) Uani 1 1 d . .
H6 H 0.276(3) 0.223(3) 0.671(5) 0.050(15) Uiso 1 1 d . .
C21 C 0.2686(2) 0.16625(17) 0.5381(3) 0.0232(8) Uani 1 1 d . .
C22 C 0.2175(2) 0.13738(19) 0.6929(3) 0.0253(8) Uani 1 1 d . .
C23 C 0.1946(2) 0.1424(2) 0.7978(3) 0.0322(9) Uani 1 1 d . .
H23 H 0.206558 0.179919 0.846833 0.039 Uiso 1 1 calc R U
C24 C 0.1536(3) 0.0910(2) 0.8291(4) 0.0358(10) Uani 1 1 d . .
H24 H 0.136605 0.093434 0.900075 0.043 Uiso 1 1 calc R U
C25 C 0.1375(2) 0.0367(2) 0.7581(4) 0.0338(9) Uani 1 1 d . .
C26 C 0.1600(2) 0.0302(2) 0.6535(4) 0.0345(10) Uani 1 1 d . .
H26 H 0.148748 -0.007868 0.605609 0.041 Uiso 1 1 calc R U
C27 C 0.1999(2) 0.08214(19) 0.6225(3) 0.0265(8) Uani 1 1 d . .
C28 C 0.0721(3) -0.0649(3) 0.7412(5) 0.0504(13) Uani 1 1 d . .
S4 S 0.42410(6) 0.33651(5) 0.39290(8) 0.0324(3) Uani 1 1 d . .
F10 F 0.6284(2) 0.2486(2) 0.0118(3) 0.0764(11) Uani 1 1 d . .
F11 F 0.63928(18) 0.21546(18) 0.1883(3) 0.0695(10) Uani 1 1 d . .
F12 F 0.6118(2) 0.14660(19) 0.0483(4) 0.0841(12) Uani 1 1 d . .
O12 O 0.53152(18) 0.21628(17) 0.0755(3) 0.0472(9) Uani 1 1 d . .
N7 N 0.3733(2) 0.45836(17) 0.4223(3) 0.0285(7) Uani 1 1 d . .
H7A H 0.363(2) 0.449(2) 0.482(4) 0.024(11) Uiso 1 1 d . .
H7B H 0.361(3) 0.503(3) 0.398(4) 0.047(15) Uiso 1 1 d . .
N8 N 0.41822(18) 0.43637(16) 0.2547(2) 0.0245(6) Uani 1 1 d . .
H8 H 0.396(3) 0.485(3) 0.213(5) 0.053(16) Uiso 1 1 d . .
C29 C 0.4023(2) 0.41845(17) 0.3567(3) 0.0233(8) Uani 1 1 d . .
C30 C 0.4507(2) 0.38629(18) 0.2020(3) 0.0229(7) Uani 1 1 d . .
C31 C 0.4733(2) 0.3894(2) 0.0959(3) 0.0298(9) Uani 1 1 d . .
H31 H 0.468812 0.429342 0.052188 0.036 Uiso 1 1 calc R U
C32 C 0.5023(3) 0.3337(2) 0.0555(4) 0.0367(10) Uani 1 1 d . .
H32 H 0.517809 0.334728 -0.016788 0.044 Uiso 1 1 calc R U
C33 C 0.5086(2) 0.2760(2) 0.1210(4) 0.0348(9) Uani 1 1 d . .
C34 C 0.4869(2) 0.2710(2) 0.2259(4) 0.0336(9) Uani 1 1 d . .
H34 H 0.491392 0.230777 0.268915 0.040 Uiso 1 1 calc R U
C35 C 0.4582(2) 0.3276(2) 0.2658(3) 0.0286(8) Uani 1 1 d . .
C36 C 0.6005(3) 0.2075(3) 0.0821(6) 0.0559(15) Uani 1 1 d . .
O2 O 0.3349(2) 0.04778(13) 0.1470(2) 0.0401(8) Uani 1 1 d . .
O3 O 0.3254(2) 0.08472(13) 0.3222(2) 0.0355(7) Uani 1 1 d . .
O4 O 0.3188(2) 0.17100(13) 0.0624(2) 0.0383(8) Uani 1 1 d . .
O5 O 0.31090(18) 0.20929(13) 0.2386(2) 0.0337(7) Uani 1 1 d . .
C9 C 0.3271(2) 0.09276(18) 0.2185(3) 0.0260(8) Uani 1 1 d . .
C10 C 0.3180(2) 0.16434(18) 0.1679(3) 0.0253(8) Uani 1 1 d . .
O6 O 0.3250(2) 0.33378(13) 0.5630(2) 0.0371(7) Uani 1 1 d . .
O7 O 0.31373(17) 0.29511(12) 0.7376(2) 0.0299(6) Uani 1 1 d . .
O8 O 0.35671(18) 0.41265(13) 0.8331(2) 0.0328(7) Uani 1 1 d . .
O9 O 0.36880(17) 0.45129(13) 0.6592(2) 0.0311(7) Uani 1 1 d . .
C11 C 0.3290(2) 0.33896(18) 0.6699(3) 0.0241(8) Uani 1 1 d . .
C12 C 0.3534(2) 0.40689(18) 0.7268(3) 0.0223(7) Uani 1 1 d . .

loop_
_atom_site_aniso_label
_atom_site_aniso_U_11
_atom_site_aniso_U_22
_atom_site_aniso_U_33
_atom_site_aniso_U_23
_atom_site_aniso_U_13
_atom_site_aniso_U_12
S1 0.0441(7) 0.0267(5) 0.0252(5) -0.0068(4) 0.0113(4) -0.0091(4)
F1 0.0404(17) 0.077(2) 0.0691(19) -0.0081(17) 0.0197(14) 0.0092(16)
F2 0.0428(16) 0.0541(18) 0.0556(17) 0.0099(13) 0.0088(13) 0.0039(13)
F3 0.054(2) 0.074(2) 0.091(2) 0.041(2) 0.0341(18) -0.0045(17)
O1 0.0337(18) 0.049(2) 0.067(2) 0.0349(17) 0.0207(16) 0.0121(15)
N1 0.050(2) 0.0226(18) 0.0193(15) -0.0035(12) 0.0123(15) -0.0040(15)
N2 0.0353(19) 0.0221(16) 0.0183(14) -0.0011(12) 0.0086(12) -0.0001(14)
C1 0.032(2) 0.0175(17) 0.0197(16) -0.0003(12) 0.0045(14) -0.0008(14)
C2 0.030(2) 0.0239(18) 0.0235(17) 0.0036(13) 0.0081(14) 0.0045(16)
C3 0.041(3) 0.040(2) 0.0256(18) 0.0025(16) 0.0135(17) 0.0079(19)
C4 0.042(3) 0.050(3) 0.032(2) 0.014(2) 0.0157(19) 0.012(2)
C5 0.029(2) 0.041(3) 0.044(2) 0.021(2) 0.0123(18) 0.0082(19)
C6 0.031(2) 0.034(2) 0.045(2) 0.0062(18) 0.0116(18) 0.0015(18)
C7 0.029(2) 0.028(2) 0.0277(18) -0.0004(14) 0.0073(15) -0.0008(16)
C8 0.037(3) 0.045(3) 0.061(3) 0.022(2) 0.015(2) 0.005(2)
S2 0.0379(6) 0.0240(5) 0.0243(4) 0.0058(4) 0.0112(4) 0.0065(4)
F4 0.068(3) 0.106(3) 0.147(4) -0.005(3) 0.056(3) -0.015(3)
F5 0.048(2) 0.105(3) 0.104(3) -0.057(2) -0.015(2) 0.015(2)
F6 0.066(3) 0.078(3) 0.109(3) -0.038(2) 0.029(2) 0.020(2)
O10 0.0331(18) 0.046(2) 0.058(2) -0.0297(16) 0.0130(15) -0.0021(15)
N3 0.044(2) 0.0205(16) 0.0199(14) -0.0004(12) 0.0117(13) 0.0020(14)
N4 0.0337(18) 0.0212(16) 0.0186(13) 0.0022(11) 0.0074(12) 0.0012(14)
C13 0.028(2) 0.0196(17) 0.0180(15) 0.0016(12) 0.0065(13) -0.0028(14)
C14 0.0248(19) 0.0260(19) 0.0222(16) -0.0054(13) 0.0060(14) -0.0049(15)
C15 0.047(3) 0.034(2) 0.0258(18) -0.0019(16) 0.0125(17) -0.008(2)
C16 0.043(3) 0.044(3) 0.030(2) -0.0130(18) 0.0165(18) -0.010(2)
C17 0.028(2) 0.034(2) 0.040(2) -0.0142(17) 0.0082(17) -0.0027(17)
C18 0.032(2) 0.028(2) 0.037(2) -0.0044(16) 0.0085(17) 0.0031(17)
C19 0.026(2) 0.0275(19) 0.0231(17) 0.0007(14) 0.0049(14) 0.0001(15)
C20 0.042(3) 0.064(4) 0.079(4) -0.028(3) 0.021(3) 0.003(3)
S3 0.0422(6) 0.0243(5) 0.0244(4) -0.0078(4) 0.0128(4) -0.0084(4)
F7 0.083(3) 0.0334(15) 0.070(2) 0.0025(14) 0.0145(18) -0.0013(16)
F8 0.082(3) 0.071(2) 0.078(2) 0.0251(18) 0.023(2) -0.036(2)
F9 0.051(2) 0.099(3) 0.073(2) 0.037(2) -0.0098(16) -0.034(2)
O11 0.058(2) 0.0385(19) 0.060(2) 0.0056(16) 0.0319(18) -0.0087(17)
N5 0.043(2) 0.0220(17) 0.0205(15) -0.0016(12) 0.0120(14) -0.0045(15)
N6 0.0338(19) 0.0208(16) 0.0181(13) -0.0036(12) 0.0071(12) -0.0046(14)
C21 0.031(2) 0.0203(18) 0.0178(16) -0.0029(12) 0.0042(14) 0.0001(15)
C22 0.031(2) 0.0227(18) 0.0224(17) 0.0004(14) 0.0067(14) 0.0033(16)
C23 0.044(3) 0.028(2) 0.0263(19) -0.0036(15) 0.0108(17) 0.0008(19)
C24 0.043(3) 0.034(2) 0.036(2) 0.0060(17) 0.0209(19) 0.0026(19)
C25 0.034(2) 0.025(2) 0.044(2) 0.0062(17) 0.0143(18) -0.0021(17)
C26 0.043(3) 0.026(2) 0.038(2) -0.0057(16) 0.0146(19) -0.0085(18)
C27 0.032(2) 0.025(2) 0.0242(18) -0.0041(13) 0.0093(15) 0.0014(15)
C28 0.049(3) 0.044(3) 0.055(3) 0.018(2) 0.003(2) -0.016(2)
S4 0.0487(7) 0.0259(5) 0.0252(5) 0.0096(4) 0.0134(4) 0.0143(5)
F10 0.060(2) 0.093(3) 0.086(2) -0.019(2) 0.0379(19) -0.015(2)
F11 0.0415(18) 0.067(2) 0.093(3) -0.0226(18) -0.0019(17) 0.0098(16)
F12 0.065(2) 0.057(2) 0.136(3) -0.049(2) 0.035(2) 0.0142(18)
O12 0.0380(19) 0.0416(19) 0.064(2) -0.0272(16) 0.0139(16) 0.0022(15)
N7 0.044(2) 0.0242(17) 0.0199(15) 0.0033(12) 0.0116(14) 0.0072(15)
N8 0.0329(18) 0.0225(15) 0.0192(14) 0.0025(11) 0.0081(12) 0.0047(14)
C29 0.028(2) 0.0217(18) 0.0201(17) 0.0030(13) 0.0054(14) 0.0027(15)
C30 0.029(2) 0.0197(17) 0.0211(16) -0.0016(13) 0.0082(14) 0.0021(15)
C31 0.037(2) 0.034(2) 0.0213(17) 0.0000(15) 0.0106(16) 0.0002(18)
C32 0.040(3) 0.042(3) 0.030(2) -0.0069(17) 0.0134(18) 0.004(2)
C33 0.034(2) 0.035(2) 0.036(2) -0.0139(17) 0.0086(17) 0.0044(18)
C34 0.036(2) 0.025(2) 0.040(2) 0.0002(16) 0.0090(18) 0.0084(18)
C35 0.032(2) 0.028(2) 0.0270(19) 0.0019(14) 0.0086(16) 0.0088(16)
C36 0.042(3) 0.051(3) 0.078(4) -0.031(3) 0.020(3) -0.005(2)
O2 0.085(3) 0.0186(14) 0.0206(13) 0.0009(10) 0.0197(14) 0.0066(15)
O3 0.067(2) 0.0241(15) 0.0193(13) 0.0004(10) 0.0170(13) 0.0027(14)
O4 0.076(2) 0.0218(14) 0.0219(13) 0.0022(10) 0.0210(14) 0.0011(14)
O5 0.064(2) 0.0184(13) 0.0223(13) -0.0005(10) 0.0178(13) 0.0039(13)
C9 0.042(2) 0.0189(18) 0.0180(17) 0.0005(13) 0.0076(16) -0.0025(16)
C10 0.038(2) 0.0171(17) 0.0224(17) 0.0006(13) 0.0100(15) -0.0021(15)
O6 0.072(2) 0.0233(15) 0.0192(13) -0.0023(10) 0.0165(13) -0.0109(14)
O7 0.0549(19) 0.0179(13) 0.0197(12) 0.0002(10) 0.0143(12) -0.0079(12)
O8 0.059(2) 0.0226(14) 0.0199(13) -0.0027(10) 0.0166(13) -0.0056(13)
O9 0.057(2) 0.0190(13) 0.0208(13) -0.0017(10) 0.0146(12) -0.0080(12)
C11 0.035(2) 0.0181(17) 0.0208(16) 0.0003(13) 0.0088(14) -0.0003(15)
C12 0.033(2) 0.0181(16) 0.0177(16) -0.0008(12) 0.0090(14) -0.0006(14)

loop_
_atom_type_symbol
_atom_type_description
_atom_type_scat_dispersion_real
_atom_type_scat_dispersion_imag
_atom_type_scat_source
C C 0.0033 0.0016 'International Tables Vol C Tables 4.2.6.8 and 6.1.1.4'
H H 0.0000 0.0000 'International Tables Vol C Tables 4.2.6.8 and 6.1.1.4'
F F 0.0171 0.0103 'International Tables Vol C Tables 4.2.6.8 and 6.1.1.4'
N N 0.0061 0.0033 'International Tables Vol C Tables 4.2.6.8 and 6.1.1.4'
O O 0.0106 0.0060 'International Tables Vol C Tables 4.2.6.8 and 6.1.1.4'
S S 0.1246 0.1234 'International Tables Vol C Tables 4.2.6.8 and 6.1.1.4'

loop_
_geom_angle_atom_site_label_1
_geom_angle_atom_site_label_2
_geom_angle_atom_site_label_3
_geom_angle
C7 S1 C1 89.83(18)
C8 O1 C5 116.7(3)
C1 N1 H1A 118(3)
C1 N1 H1B 116(4)
H1A N1 H1B 124(5)
C1 N2 C2 113.8(3)
C1 N2 H2 118(4)
C2 N2 H2 128(4)
N1 C1 N2 123.5(3)
N1 C1 S1 123.8(3)
N2 C1 S1 112.7(3)
N2 C2 C7 112.9(3)
N2 C2 C3 125.7(4)
C7 C2 C3 121.4(4)
C4 C3 C2 117.6(4)
C4 C3 H3 121.2
C2 C3 H3 121.2
C5 C4 C3 120.1(4)
C5 C4 H4A 119.9
C3 C4 H4A 119.9
C6 C5 C4 123.4(4)
C6 C5 O1 117.3(4)
C4 C5 O1 119.2(4)
C5 C6 C7 116.9(4)
C5 C6 H6A 121.5
C7 C6 H6A 121.5
C2 C7 C6 120.5(4)
C2 C7 S1 110.7(3)
C6 C7 S1 128.7(3)
F2 C8 F3 108.1(5)
F2 C8 F1 107.8(4)
F3 C8 F1 108.0(4)
F2 C8 O1 112.3(4)
F3 C8 O1 107.5(4)
F1 C8 O1 113.1(5)
C13 S2 C19 90.38(18)
C20 O10 C17 117.0(4)
C13 N3 H3A 118(3)
C13 N3 H3B 116(3)
H3A N3 H3B 126(4)
C13 N4 C14 113.7(3)
C13 N4 H4 115(3)
C14 N4 H4 131(3)
N3 C13 N4 123.8(3)
N3 C13 S2 123.7(3)
N4 C13 S2 112.5(3)
C15 C14 C19 120.5(4)
C15 C14 N4 127.0(4)
C19 C14 N4 112.4(3)
C14 C15 C16 118.0(4)
C14 C15 H15 121.0
C16 C15 H15 121.0
C17 C16 C15 120.1(4)
C17 C16 H16 120.0
C15 C16 H16 120.0
C18 C17 C16 122.8(4)
C18 C17 O10 117.8(4)
C16 C17 O10 119.3(4)
C17 C18 C19 116.7(4)
C17 C18 H18 121.6
C19 C18 H18 121.6
C18 C19 C14 121.9(4)
C18 C19 S2 127.4(3)
C14 C19 S2 110.7(3)
F5 C20 F4 105.1(6)
F5 C20 F6 107.8(6)
F4 C20 F6 108.6(5)
F5 C20 O10 114.3(5)
F4 C20 O10 112.6(6)
F6 C20 O10 108.2(5)
C21 S3 C27 90.21(18)
C28 O11 C25 120.9(4)
C21 N5 H5A 118(4)
C21 N5 H5B 117(3)
H5A N5 H5B 126(5)
C21 N6 C22 113.8(3)
C21 N6 H6 116(4)
C22 N6 H6 131(4)
N5 C21 N6 123.2(3)
N5 C21 S3 124.1(3)
N6 C21 S3 112.7(3)
C23 C22 C27 120.3(4)
C23 C22 N6 127.5(4)
C27 C22 N6 112.2(3)
C22 C23 C24 118.0(4)
C22 C23 H23 121.0
C24 C23 H23 121.0
C25 C24 C23 120.4(4)
C25 C24 H24 119.8
C23 C24 H24 119.8
C24 C25 C26 122.9(4)
C24 C25 O11 113.4(4)
C26 C25 O11 123.7(4)
C25 C26 C27 116.2(4)
C25 C26 H26 121.9
C27 C26 H26 121.9
C26 C27 C22 122.2(3)
C26 C27 S3 126.7(3)
C22 C27 S3 111.0(3)
F8 C28 O11 107.7(5)
F8 C28 F9 108.7(5)
O11 C28 F9 114.2(5)
F8 C28 F7 107.6(4)
O11 C28 F7 112.1(5)
F9 C28 F7 106.4(5)
C29 S4 C35 89.98(18)
C36 O12 C33 118.0(4)
C29 N7 H7A 125(3)
C29 N7 H7B 120(3)
H7A N7 H7B 115(4)
C29 N8 C30 113.4(3)
C29 N8 H8 119(3)
C30 N8 H8 127(3)
N7 C29 N8 123.6(3)
N7 C29 S4 123.4(3)
N8 C29 S4 113.0(3)
N8 C30 C35 112.8(3)
N8 C30 C31 127.2(3)
C35 C30 C31 120.0(3)
C32 C31 C30 118.9(4)
C32 C31 H31 120.5
C30 C31 H31 120.5
C31 C32 C33 119.6(4)
C31 C32 H32 120.2
C33 C32 H32 120.2
C34 C33 C32 123.2(4)
C34 C33 O12 116.1(4)
C32 C33 O12 120.4(4)
C33 C34 C35 116.6(4)
C33 C34 H34 121.7
C35 C34 H34 121.7
C34 C35 C30 121.7(4)
C34 C35 S4 127.5(3)
C30 C35 S4 110.8(3)
O12 C36 F11 113.7(5)
O12 C36 F12 109.2(4)
F11 C36 F12 107.6(5)
O12 C36 F10 112.9(5)
F11 C36 F10 106.6(5)
F12 C36 F10 106.5(5)
O3 C9 O2 126.0(3)
O3 C9 C10 118.3(3)
O2 C9 C10 115.7(3)
O4 C10 O5 126.9(3)
O4 C10 C9 117.0(3)
O5 C10 C9 116.0(3)
O6 C11 O7 126.8(3)
O6 C11 C12 117.3(3)
O7 C11 C12 115.9(3)
O8 C12 O9 126.1(3)
O8 C12 C11 117.7(3)
O9 C12 C11 116.2(3)

loop_
_geom_bond_atom_site_label_1
_geom_bond_atom_site_label_2
_geom_bond_distance
S1 C7 1.740(4)
S1 C1 1.748(4)
F1 C8 1.327(6)
F2 C8 1.318(6)
F3 C8 1.320(5)
O1 C8 1.337(6)
O1 C5 1.419(5)
N1 C1 1.309(5)
N1 H1A 0.96(6)
N1 H1B 0.72(4)
N2 C1 1.326(4)
N2 C2 1.386(5)
N2 H2 1.01(7)
C2 C7 1.390(6)
C2 C3 1.396(5)
C3 C4 1.382(6)
C3 H3 0.9500
C4 C5 1.376(7)
C4 H4A 0.9500
C5 C6 1.370(6)
C6 C7 1.393(6)
C6 H6A 0.9500
S2 C13 1.731(4)
S2 C19 1.743(4)
F4 C20 1.307(8)
F5 C20 1.304(8)
F6 C20 1.328(7)
O10 C20 1.329(7)
O10 C17 1.416(5)
N3 C13 1.307(5)
N3 H3A 0.92(5)
N3 H3B 1.11(5)
N4 C13 1.340(4)
N4 C14 1.393(5)
N4 H4 0.90(5)
C14 C15 1.384(5)
C14 C19 1.391(5)
C15 C16 1.392(6)
C15 H15 0.9500
C16 C17 1.385(7)
C16 H16 0.9500
C17 C18 1.368(6)
C18 C19 1.385(6)
C18 H18 0.9500
S3 C21 1.730(4)
S3 C27 1.746(4)
F7 C28 1.333(7)
F8 C28 1.309(6)
F9 C28 1.327(6)
O11 C28 1.326(6)
O11 C25 1.413(5)
N5 C21 1.309(5)
N5 H5A 0.79(5)
N5 H5B 0.99(5)
N6 C21 1.340(4)
N6 C22 1.396(5)
N6 H6 0.90(6)
C22 C23 1.385(5)
C22 C27 1.388(5)
C23 C24 1.388(6)
C23 H23 0.9500
C24 C25 1.373(6)
C24 H24 0.9500
C25 C26 1.380(6)
C26 C27 1.383(6)
C26 H26 0.9500
S4 C29 1.737(4)
S4 C35 1.744(4)
F10 C36 1.348(7)
F11 C36 1.321(7)
F12 C36 1.322(6)
O12 C36 1.305(6)
O12 C33 1.420(5)
N7 C29 1.308(5)
N7 H7A 0.79(4)
N7 H7B 0.96(6)
N8 C29 1.337(4)
N8 C30 1.390(5)
N8 H8 1.14(6)
C30 C35 1.392(5)
C30 C31 1.393(5)
C31 C32 1.376(6)
C31 H31 0.9500
C32 C33 1.386(7)
C32 H32 0.9500
C33 C34 1.373(6)
C34 C35 1.387(6)
C34 H34 0.9500
O2 C9 1.264(4)
O3 C9 1.232(4)
O4 C10 1.245(4)
O5 C10 1.253(4)
C9 C10 1.558(5)
O6 C11 1.243(4)
O7 C11 1.259(4)
O8 C12 1.239(4)
O9 C12 1.268(4)
C11 C12 1.555(5)

loop_
_geom_torsion_atom_site_label_1
_geom_torsion_atom_site_label_2
_geom_torsion_atom_site_label_3
_geom_torsion_atom_site_label_4
_geom_torsion
C2 N2 C1 N1 -177.6(4)
C2 N2 C1 S1 2.3(4)
C7 S1 C1 N1 177.7(4)
C7 S1 C1 N2 -2.3(3)
C1 N2 C2 C7 -1.1(5)
C1 N2 C2 C3 178.5(4)
N2 C2 C3 C4 -179.8(4)
C7 C2 C3 C4 -0.2(6)
C2 C3 C4 C5 0.5(7)
C3 C4 C5 C6 -1.2(7)
C3 C4 C5 O1 -177.3(4)
C8 O1 C5 C6 101.6(5)
C8 O1 C5 C4 -82.0(6)
C4 C5 C6 C7 1.4(7)
O1 C5 C6 C7 177.7(4)
N2 C2 C7 C6 -179.8(4)
C3 C2 C7 C6 0.5(6)
N2 C2 C7 S1 -0.7(5)
C3 C2 C7 S1 179.7(3)
C5 C6 C7 C2 -1.1(6)
C5 C6 C7 S1 179.9(3)
C1 S1 C7 C2 1.6(3)
C1 S1 C7 C6 -179.3(4)
C5 O1 C8 F2 -61.3(6)
C5 O1 C8 F3 180.0(4)
C5 O1 C8 F1 60.9(6)
C14 N4 C13 N3 -174.3(4)
C14 N4 C13 S2 5.6(4)
C19 S2 C13 N3 175.3(4)
C19 S2 C13 N4 -4.6(3)
C13 N4 C14 C15 176.0(4)
C13 N4 C14 C19 -3.7(5)
C19 C14 C15 C16 2.0(6)
N4 C14 C15 C16 -177.7(4)
C14 C15 C16 C17 -0.9(7)
C15 C16 C17 C18 -1.2(7)
C15 C16 C17 O10 -177.4(4)
C20 O10 C17 C18 99.1(6)
C20 O10 C17 C16 -84.6(6)
C16 C17 C18 C19 2.0(6)
O10 C17 C18 C19 178.2(4)
C17 C18 C19 C14 -0.8(6)
C17 C18 C19 S2 177.4(3)
C15 C14 C19 C18 -1.2(6)
N4 C14 C19 C18 178.5(4)
C15 C14 C19 S2 -179.7(3)
N4 C14 C19 S2 0.1(4)
C13 S2 C19 C18 -175.8(4)
C13 S2 C19 C14 2.5(3)
C17 O10 C20 F5 -49.8(8)
C17 O10 C20 F4 70.1(6)
C17 O10 C20 F6 -169.9(5)
C22 N6 C21 N5 175.1(4)
C22 N6 C21 S3 -3.7(4)
C27 S3 C21 N5 -175.8(4)
C27 S3 C21 N6 3.0(3)
C21 N6 C22 C23 -176.6(4)
C21 N6 C22 C27 2.5(5)
C27 C22 C23 C24 -0.3(6)
N6 C22 C23 C24 178.7(4)
C22 C23 C24 C25 0.9(7)
C23 C24 C25 C26 -0.5(7)
C23 C24 C25 O11 -179.3(4)
C28 O11 C25 C24 177.3(5)
C28 O11 C25 C26 -1.6(7)
C24 C25 C26 C27 -0.5(7)
O11 C25 C26 C27 178.2(4)
C25 C26 C27 C22 1.1(6)
C25 C26 C27 S3 -178.6(3)
C23 C22 C27 C26 -0.7(6)
N6 C22 C27 C26 -179.9(4)
C23 C22 C27 S3 179.1(3)
N6 C22 C27 S3 -0.1(4)
C21 S3 C27 C26 178.2(4)
C21 S3 C27 C22 -1.6(3)
C25 O11 C28 F8 -179.6(4)
C25 O11 C28 F9 -58.9(7)
C25 O11 C28 F7 62.2(6)
C30 N8 C29 N7 178.2(4)
C30 N8 C29 S4 -1.9(4)
C35 S4 C29 N7 -178.6(4)
C35 S4 C29 N8 1.5(3)
C29 N8 C30 C35 1.3(5)
C29 N8 C30 C31 179.8(4)
N8 C30 C31 C32 -177.7(4)
C35 C30 C31 C32 0.6(6)
C30 C31 C32 C33 -0.3(7)
C31 C32 C33 C34 0.3(7)
C31 C32 C33 O12 173.6(4)
C36 O12 C33 C34 -104.9(6)
C36 O12 C33 C32 81.4(6)
C32 C33 C34 C35 -0.6(7)
O12 C33 C34 C35 -174.2(4)
C33 C34 C35 C30 0.9(6)
C33 C34 C35 S4 178.3(3)
N8 C30 C35 C34 177.6(4)
C31 C30 C35 C34 -1.0(6)
N8 C30 C35 S4 -0.2(5)
C31 C30 C35 S4 -178.7(3)
C29 S4 C35 C34 -178.4(4)
C29 S4 C35 C30 -0.7(3)
C33 O12 C36 F11 52.6(7)
C33 O12 C36 F12 172.8(4)
C33 O12 C36 F10 -69.1(6)
O3 C9 C10 O4 -178.9(4)
O2 C9 C10 O4 0.4(6)
O3 C9 C10 O5 1.4(6)
O2 C9 C10 O5 -179.3(4)
O6 C11 C12 O8 179.2(4)
O7 C11 C12 O8 0.7(6)
O6 C11 C12 O9 -1.4(6)
O7 C11 C12 O9 -180.0(4)
